data_9012753
loop_
_publ_author_name
'Rastsvetaeva, R. K.'
'Rozenberg, K. A.'
'Khomyakov, A. P.'
'Rozhdestvenskaya, I. V.'

_publ_section_title
;
 Crystal structure of F-canasite
;
_journal_name_full 'Doklady Chemistry'
_journal_page_first 177
_journal_page_last 180
_journal_paper_doi 10.1023/A:1024738629041
_journal_volume 391
_journal_year 2003
_chemical_compound_source 'Khibiny alkaline massif, Kola Peninsula, Russia'
_chemical_formula_sum 'Ca4.6 F2.75 H2.05 K3 Mn0.4 Na3 O32.25 Si12'
_chemical_name_mineral Canasite
_space_group_IT_number 8
_symmetry_space_group_name_Hall 'C -2y'
_symmetry_space_group_name_H-M 'C 1 m 1'
_cell_angle_alpha 90
_cell_angle_beta 111.84
_cell_angle_gamma 90
_cell_formula_units_Z 2
_cell_length_a 18.846
_cell_length_b 7.242
_cell_length_c 12.650
_cell_volume 1602.589
_database_code_amcsd 0012509
_exptl_crystal_density_diffrn 2.694
_cod_original_formula_sum 'K3 Ca4.6 Mn.4 Na3 Si12 O32.25 F2.75 H2.05'
_cod_database_code 9012753

loop_
_space_group_symop_operation_xyz
x,y,z
1/2+x,1/2+y,z
x,-y,z
1/2+x,1/2-y,z

loop_
_atom_site_label
_atom_site_fract_x
_atom_site_fract_y
_atom_site_fract_z
_atom_site_occupancy
_atom_site_U_iso_or_equiv
_atom_site_type_symbol
_atom_site_attached_hydrogens
K1 0.15700 0.00000 0.49880 1.00000 0.02800 K 0
K2 0.34220 0.50000 0.49970 1.00000 0.03000 K 0
K3a -0.00160 0.50000 0.50500 0.76000 0.04500 K 0
K3b 0.51100 0.00000 0.55800 0.24000 0.07000 K 0
Ca1 0.24560 0.50000 -0.00320 0.85000 0.01300 Ca 0
Mn1 0.24560 0.50000 -0.00320 0.15000 0.01300 Mn 0
Ca2 0.16080 0.24750 0.15520 0.87500 0.00660 Ca 0
Mn2 0.16080 0.24750 0.15520 0.12500 0.00660 Mn 0
Ca3 0.00020 0.50000 -0.00050 1.00000 0.01610 Ca 0
NaM 0.33210 0.24900 0.84180 0.50000 0.01270 Na 0
CaM 0.33210 0.24900 0.84180 0.50000 0.01270 Ca 0
Na1 0.00000 0.00000 0.00000 1.00000 0.00510 Na 0
Na2 0.24980 0.00000 0.00470 1.00000 0.01000 Na 0
Si1 0.01730 0.23820 0.24740 1.00000 0.02230 Si 0
Si2 0.14330 0.22860 0.75200 1.00000 0.01750 Si 0
Si3 0.13610 0.50000 0.36790 1.00000 0.00300 Si 0
Si4 0.20160 0.50000 0.63090 1.00000 0.00170 Si 0
Si5 0.35430 0.28710 0.24900 1.00000 0.00820 Si 0
Si6 0.29310 0.00000 0.36710 1.00000 0.01700 Si 0
Si7 0.35990 0.00000 0.63180 1.00000 0.01500 Si 0
Si8 0.47980 0.28690 0.75130 1.00000 0.01000 Si 0
O1 0.02990 0.25300 0.13320 1.00000 0.01000 O 0
O2 0.08070 0.32200 0.35460 1.00000 0.00900 O 0
O3 0.20090 0.00000 0.28260 1.00000 0.02500 O 0
O4 0.19790 0.50000 0.49770 1.00000 0.01500 O 0
O5 0.15170 0.31420 0.64090 1.00000 0.00500 O 0
O6 0.06060 0.28810 0.75290 1.00000 0.01500 O 0
O7 0.28350 0.25700 0.13020 1.00000 0.00400 O 0
O8 0.21600 0.24600 0.86060 1.00000 0.02900 O 0
O9 0.43070 0.22800 0.23840 1.00000 0.02800 O 0
O10 0.34350 0.17500 0.35630 1.00000 0.02800 O 0
O11 0.32810 0.00000 0.49690 1.00000 0.02300 O 0
O12 0.30690 0.00000 0.71360 1.00000 0.01900 O 0
O13 0.41510 0.17870 0.64000 1.00000 0.02100 O 0
O14 0.46340 0.24700 0.85500 1.00000 0.01800 O 0
O15 0.17740 0.50000 0.28060 1.00000 0.01400 O 0
O16 0.28580 0.50000 0.71100 1.00000 0.02300 O 0
O17 0.02730 0.00000 0.28650 1.00000 0.00600 O 0
O18 0.13160 0.00000 0.70890 1.00000 0.00500 O 0
O19 0.36550 0.50000 0.28920 1.00000 0.02600 O 0
O20 0.46970 0.50000 0.70670 1.00000 0.02300 O 0
F1 0.13240 0.00000 0.02860 1.00000 0.01400 F 0
F2 0.36740 0.00000 0.96690 1.00000 0.02500 F 0
F 0.35900 0.50000 0.95800 0.75000 0.02800 F 0
O-H 0.35900 0.50000 0.95800 0.25000 0.02800 O 1
O-H1 0.12730 0.50000 0.02420 1.00000 0.02400 O 1
Wat -0.00300 0.00000 0.50200 1.00000 0.02600 O 2

loop_
_cod_changelog_entry_id
_cod_changelog_entry_author
_cod_changelog_entry_date
_cod_changelog_entry_text
1
;cod-tools version 3.8.0
Id: cif_guess_AMCSD_atom_types 9581 2023-05-17 12:35:41Z saulius
;
2023-05-18T11:42:13+03:00
;Derived atom types and hydrogen counts
from atom names that follow the AMCSD naming convention
(Wat == water, O-H == hydroxyl).
;

loop_
_cod_related_entry_id
_cod_related_entry_database
_cod_related_entry_code
1 AMCSD 0012509
